data_4306722
loop_
_publ_author_name
'Nebebech Belai'
'Mark Frisch'
'Eugene S. Ilton'
'Bruce Ravel'
'Christopher L. Cahill'

_publ_contact_author_address
;Department of Chemistry
George Washington University
725 21st Street, NW
Washington, DC 20052
;
_publ_contact_author_email cahill@gwu.edu
_publ_contact_author_fax 202-994-5873
_publ_contact_author_name 'Christopher L. Cahill'
_publ_contact_author_phone 202-994-6959
_publ_section_title
;
Pentavalent Uranium Oxide via Reduction of [UO2]2+ Under Hydrothermal
Reaction Conditions
;
_journal_name_full 'Inorganic Chemistry'
_journal_page_first 10135
_journal_page_last 10140
_journal_paper_doi 10.1021/ic801534m
_journal_volume 47
_journal_year 2008
_chemical_formula_moiety 'O11 U3'
_chemical_formula_sum 'H13 O15 U3'
_chemical_formula_weight 890.09
_chemical_name_systematic
;
 ?
;
_space_group_IT_number 71
_symmetry_cell_setting orthorhombic
_symmetry_space_group_name_Hall '-I 2 2'
_symmetry_space_group_name_H-M 'I m m m'
_atom_sites_solution_primary direct
_atom_sites_solution_secondary difmap
_audit_creation_method SHELXL-97
_cell_angle_alpha 90.00
_cell_angle_beta 90.00
_cell_angle_gamma 90.00
_cell_formula_units_Z 4
_cell_length_a 7.1757(9)
_cell_length_b 11.4000(15)
_cell_length_c 15.310(2)
_cell_measurement_reflns_used 3987
_cell_measurement_temperature 293(2)
_cell_measurement_theta_max 29.838
_cell_measurement_theta_min 2.228
_cell_volume 1252.4(3)
_computing_cell_refinement 'SAINT (Bruker-AXS)'
_computing_data_collection 'APEX II (Bruker AXS, 2005)'
_computing_data_reduction 'SAINT (Bruker-AXS)'
_computing_molecular_graphics 'SHELXL-97 (Sheldrick, 1997)'
_computing_publication_material 'WINGX (Farrugia, 1998)'
_computing_structure_refinement 'SHELXL-97 (Sheldrick, 1997)'
_computing_structure_solution 'SHELXS-97 (Sheldrick, 1990)'
_diffrn_ambient_temperature 293(2)
_diffrn_measured_fraction_theta_full 0.958
_diffrn_measured_fraction_theta_max 0.958
_diffrn_measurement_device_type 'Bruker Apex CCD'
_diffrn_measurement_method 'omega and Phi scans'
_diffrn_radiation_monochromator graphite
_diffrn_radiation_source 'fine-focus sealed tube'
_diffrn_radiation_type MoK\a
_diffrn_radiation_wavelength 0.71073
_diffrn_reflns_av_R_equivalents 0.0739
_diffrn_reflns_av_sigmaI/netI 0.0394
_diffrn_reflns_limit_h_max 10
_diffrn_reflns_limit_h_min -7
_diffrn_reflns_limit_k_max 15
_diffrn_reflns_limit_k_min -16
_diffrn_reflns_limit_l_max 21
_diffrn_reflns_limit_l_min -21
_diffrn_reflns_number 12086
_diffrn_reflns_theta_full 30.37
_diffrn_reflns_theta_max 30.37
_diffrn_reflns_theta_min 2.23
_exptl_absorpt_coefficient_mu 38.728
_exptl_absorpt_correction_T_max 0.793
_exptl_absorpt_correction_T_min 0.461
_exptl_absorpt_correction_type empirical
_exptl_absorpt_process_details SADABS
_exptl_crystal_colour dark-red
_exptl_crystal_density_diffrn 4.721
_exptl_crystal_density_method 'not measured'
_exptl_crystal_description needle
_exptl_crystal_F_000 1456
_exptl_crystal_size_max 0.04
_exptl_crystal_size_mid 0.02
_exptl_crystal_size_min 0.01
_refine_diff_density_max 3.869
_refine_diff_density_min -1.749
_refine_diff_density_rms 0.467
_refine_ls_extinction_method none
_refine_ls_goodness_of_fit_ref 1.080
_refine_ls_matrix_type full
_refine_ls_number_parameters 44
_refine_ls_number_reflns 1047
_refine_ls_number_restraints 0
_refine_ls_restrained_S_all 1.080
_refine_ls_R_factor_all 0.0586
_refine_ls_R_factor_gt 0.0374
_refine_ls_shift/su_max 0.000
_refine_ls_shift/su_mean 0.000
_refine_ls_structure_factor_coef Fsqd
_refine_ls_weighting_details 'calc w=1/[\s^2^(Fo^2^)+(0.0330P)^2^+48.0919P] where P=(Fo^2^+2Fc^2^)/3'
_refine_ls_weighting_scheme calc
_refine_ls_wR_factor_gt 0.0764
_refine_ls_wR_factor_ref 0.0832
_reflns_number_gt 798
_reflns_number_total 1047
_reflns_threshold_expression >2sigma(I)
_cod_data_source_file ic801534m_si_002.cif
_cod_data_source_block immm
_cod_depositor_comments
;
The following automatic conversions were performed:
'_symmetry_cell_setting' value 'Orthorhombic' changed to 'orthorhombic'
according to '/home/saulius/struct/CIF-dictionaries/cif_core.dic'
dictionary named 'cif_core.dic' version 2.4.1 from 2010-06-29.

Automatic conversion script
Id: cif_fix_enum 1527 2010-12-29 10:47:43Z saulius 
;
_cod_database_code 4306722

loop_
_symmetry_equiv_pos_as_xyz
'x, y, z'
'-x, -y, z'
'-x, y, -z'
'x, -y, -z'
'x+1/2, y+1/2, z+1/2'
'-x+1/2, -y+1/2, z+1/2'
'-x+1/2, y+1/2, -z+1/2'
'x+1/2, -y+1/2, -z+1/2'
'-x, -y, -z'
'x, y, -z'
'x, -y, z'
'-x, y, z'
'-x+1/2, -y+1/2, -z+1/2'
'x+1/2, y+1/2, -z+1/2'
'x+1/2, -y+1/2, z+1/2'
'-x+1/2, y+1/2, z+1/2'

loop_
_atom_site_label
_atom_site_type_symbol
_atom_site_fract_x
_atom_site_fract_y
_atom_site_fract_z
_atom_site_U_iso_or_equiv
_atom_site_adp_type
_atom_site_occupancy
_atom_site_symmetry_multiplicity
_atom_site_calc_flag
_atom_site_refinement_flags
_atom_site_disorder_assembly
_atom_site_disorder_group
U1 U 0.0000 0.5000 0.27783(5) 0.01523(19) Uani 1 4 d S . .
U2 U 0.0000 0.18891(4) 0.23564(4) 0.01524(16) Uani 1 2 d S . .
O3 O 0.1799(10) 0.3598(6) 0.2693(5) 0.0214(16) Uani 1 1 d . . .
O6 O 0.0000 0.0000 0.1807(10) 0.020(3) Uani 1 4 d S . .
O5 O 0.0000 0.2348(10) 0.1240(8) 0.028(3) Uani 1 2 d S . .
O4 O 0.0000 0.1405(10) 0.3465(8) 0.032(3) Uani 1 2 d S . .
O2 O 0.0000 0.5000 0.1186(14) 0.073(8) Uani 1 4 d S . .
O1 O 0.0000 0.5000 0.4352(19) 0.068(7) Uani 1 4 d S . .

loop_
_atom_site_aniso_label
_atom_site_aniso_U_11
_atom_site_aniso_U_22
_atom_site_aniso_U_33
_atom_site_aniso_U_23
_atom_site_aniso_U_13
_atom_site_aniso_U_12
U1 0.0067(3) 0.0055(3) 0.0335(4) 0.000 0.000 0.000
U2 0.0052(2) 0.0068(2) 0.0338(3) -0.0007(2) 0.000 0.000
O3 0.006(3) 0.013(3) 0.045(4) -0.005(3) 0.003(3) 0.001(2)
O6 0.020(8) 0.012(6) 0.028(8) 0.000 0.000 0.000
O5 0.026(6) 0.021(6) 0.037(7) 0.008(5) 0.000 0.000
O4 0.034(8) 0.028(6) 0.035(7) -0.008(6) 0.000 0.000
O2 0.11(2) 0.080(19) 0.033(12) 0.000 0.000 0.000
O1 0.051(16) 0.035(12) 0.12(2) 0.000 0.000 0.000

loop_
_atom_type_symbol
_atom_type_description
_atom_type_scat_dispersion_real
_atom_type_scat_dispersion_imag
_atom_type_scat_source
O O 0.0106 0.0060 'International Tables Vol C Tables 4.2.6.8 and 6.1.1.4'
U U -9.6767 9.6646 'International Tables Vol C Tables 4.2.6.8 and 6.1.1.4'

loop_
_geom_angle_atom_site_label_1
_geom_angle_atom_site_label_2
_geom_angle_atom_site_label_3
_geom_angle
_geom_angle_site_symmetry_1
_geom_angle_site_symmetry_3
_geom_angle_publ_flag
O3 U1 O3 172.7(5) 11_565 12 ?
O3 U1 O3 77.7(4) 11_565 2_565 ?
O3 U1 O3 101.9(4) 12 2_565 ?
O3 U1 O3 101.9(4) 11_565 . ?
O3 U1 O3 77.7(4) 12 . ?
O3 U1 O3 172.7(5) 2_565 . ?
O3 U1 O1 93.6(2) 11_565 . ?
O3 U1 O1 93.6(2) 12 . ?
O3 U1 O1 93.6(2) 2_565 . ?
O3 U1 O1 93.6(2) . . ?
O3 U1 O2 86.4(2) 11_565 . ?
O3 U1 O2 86.4(2) 12 . ?
O3 U1 O2 86.4(2) 2_565 . ?
O3 U1 O2 86.4(2) . . ?
O1 U1 O2 180.000(3) . . ?
O3 U1 U2 138.8(2) 11_565 . ?
O3 U1 U2 39.2(2) 12 . ?
O3 U1 U2 138.8(2) 2_565 . ?
O3 U1 U2 39.2(2) . . ?
O1 U1 U2 100.323(17) . . ?
O2 U1 U2 79.677(17) . . ?
O3 U1 U2 39.2(2) 11_565 2_565 ?
O3 U1 U2 138.8(2) 12 2_565 ?
O3 U1 U2 39.2(2) 2_565 2_565 ?
O3 U1 U2 138.8(2) . 2_565 ?
O1 U1 U2 100.323(17) . 2_565 ?
O2 U1 U2 79.677(17) . 2_565 ?
U2 U1 U2 159.35(3) . 2_565 ?
O4 U2 O5 179.0(5) . . ?
O4 U2 O6 93.3(5) . . ?
O5 U2 O6 85.7(5) . . ?
O4 U2 O3 87.6(2) . 8_455 ?
O5 U2 O3 92.2(2) . 8_455 ?
O6 U2 O3 76.68(16) . 8_455 ?
O4 U2 O3 87.6(2) . 13 ?
O5 U2 O3 92.2(2) . 13 ?
O6 U2 O3 76.68(16) . 13 ?
O3 U2 O3 152.6(3) 8_455 13 ?
O4 U2 O3 92.7(4) . . ?
O5 U2 O3 88.2(4) . . ?
O6 U2 O3 146.78(18) . . ?
O3 U2 O3 136.2(2) 8_455 . ?
O3 U2 O3 71.0(3) 13 . ?
O4 U2 O3 92.7(4) . 12 ?
O5 U2 O3 88.2(4) . 12 ?
O6 U2 O3 146.78(18) . 12 ?
O3 U2 O3 71.0(3) 8_455 12 ?
O3 U2 O3 136.2(2) 13 12 ?
O3 U2 O3 65.3(3) . 12 ?
O4 U2 U1 97.7(4) . . ?
O5 U2 U1 83.3(4) . . ?
O6 U2 U1 169.0(3) . . ?
O3 U2 U1 103.69(16) 8_455 . ?
O3 U2 U1 103.69(16) 13 . ?
O3 U2 U1 32.93(17) . . ?
O3 U2 U1 32.93(17) 12 . ?
O4 U2 U2 90.18(14) . 13 ?
O5 U2 U2 90.19(14) . 13 ?
O6 U2 U2 112.099(17) . 13 ?
O3 U2 U2 171.07(17) 8_455 13 ?
O3 U2 U2 35.73(16) 13 13 ?
O3 U2 U2 35.23(17) . 13 ?
O3 U2 U2 100.52(17) 12 13 ?
U1 U2 U2 68.034(14) . 13 ?
O4 U2 U2 90.18(14) . 13_455 ?
O5 U2 U2 90.19(14) . 13_455 ?
O6 U2 U2 112.098(17) . 13_455 ?
O3 U2 U2 35.73(16) 8_455 13_455 ?
O3 U2 U2 171.07(17) 13 13_455 ?
O3 U2 U2 100.52(17) . 13_455 ?
O3 U2 U2 35.23(17) 12 13_455 ?
U1 U2 U2 68.034(14) . 13_455 ?
U2 U2 U2 135.70(3) 13 13_455 ?
U1 O3 U2 142.5(3) . 13 ?
U1 O3 U2 107.9(3) . . ?
U2 O3 U2 109.0(3) 13 . ?
U2 O6 U2 137.3(7) . 2 ?

loop_
_geom_bond_atom_site_label_1
_geom_bond_atom_site_label_2
_geom_bond_distance
_geom_bond_site_symmetry_2
_geom_bond_publ_flag
U1 O3 2.059(7) 11_565 ?
U1 O3 2.059(7) 12 ?
U1 O3 2.059(7) 2_565 ?
U1 O3 2.059(7) . ?
U1 O1 2.41(3) . ?
U1 O2 2.44(2) . ?
U1 U2 3.6047(7) . ?
U1 U2 3.6047(7) 2_565 ?
U2 O4 1.784(13) . ?
U2 O5 1.788(11) . ?
U2 O6 2.312(6) . ?
U2 O3 2.364(7) 8_455 ?
U2 O3 2.364(7) 13 ?
U2 O3 2.393(7) . ?
U2 O3 2.393(7) 12 ?
U2 U2 3.8737(6) 13 ?
U2 U2 3.8737(6) 13_455 ?
O3 U2 2.364(7) 13 ?
O6 U2 2.312(6) 2 ?
